data_4021140
loop_
_publ_author_name
'M. Teresa Barros'
'Anthony J. Burke'
'Ji-Dong Lou'
'Christopher D. Maycock'
'Jorge R. Wahnon'

_publ_section_title
;
 Highly Stereoselective Aldol Reaction for the Synthesis of
 \g-Lactones Starting from Tartaric Acid
;
_journal_name_full 'Journal of Organic Chemistry'
_journal_page_first 7847
_journal_page_last 7850
_journal_paper_doi 10.1021/jo049027h
_journal_volume 69
_journal_year 2004
_chemical_formula_sum 'C19 H23 Cl O7 S'
_chemical_formula_weight 430.88
_space_group_IT_number 19
_symmetry_cell_setting orthorhombic
_symmetry_space_group_name_Hall 'P 2ac 2ab'
_symmetry_space_group_name_H-M 'P 21 21 21'
_cell_angle_alpha 90.00
_cell_angle_beta 90.00
_cell_angle_gamma 90.00
_cell_formula_units_Z 4
_cell_length_a 6.851(2)
_cell_length_b 12.260(2)
_cell_length_c 25.615(4)
_cell_measurement_temperature 293(2)
_cell_volume 2151.6(8)
_diffrn_ambient_temperature 293(2)
_exptl_crystal_density_diffrn 1.330
_cod_database_code 4021140

loop_
_symmetry_equiv_pos_as_xyz
'x, y, z'
'-x+1/2, -y, z+1/2'
'-x, y+1/2, -z+1/2'
'x+1/2, -y+1/2, -z'

loop_
_atom_site_label
_atom_site_type_symbol
_atom_site_fract_x
_atom_site_fract_y
_atom_site_fract_z
_atom_site_U_iso_or_equiv
_atom_site_adp_type
_atom_site_occupancy
_atom_site_symmetry_multiplicity
_atom_site_calc_flag
_atom_site_refinement_flags
_atom_site_disorder_assembly
_atom_site_disorder_group
Cl1 Cl 1.1346(3) 0.02468(13) -0.12523(4) 0.1373(6) Uani 1 1 d . . .
S6 S 0.49726(17) 0.05599(9) 0.08936(5) 0.0865(3) Uani 1 1 d . . .
O2 O 0.9464(3) -0.24898(17) 0.09597(8) 0.0587(6) Uani 1 1 d . . .
O3 O 1.1630(4) -0.2621(2) 0.16039(9) 0.0661(6) Uani 1 1 d . . .
O4 O 1.0124(3) -0.05456(16) 0.19615(8) 0.0539(5) Uani 1 1 d . . .
O42 O 0.7600(3) 0.07221(17) 0.19931(9) 0.0605(6) Uani 1 1 d . . .
O5 O 0.6428(3) -0.11355(17) 0.14987(8) 0.0510(5) Uani 1 1 d . . .
O52 O 0.7545(3) -0.21092(18) 0.22125(9) 0.0588(6) Uani 1 1 d . . .
O6 O 0.8760(4) 0.0945(2) 0.07956(10) 0.0745(7) Uani 1 1 d . . .
C11 C 1.0458(8) -0.0374(4) -0.06889(15) 0.0852(13) Uani 1 1 d . . .
C12 C 0.8525(9) -0.0629(4) -0.06501(16) 0.0991(16) Uani 1 1 d . . .
H12 H 0.7691 -0.0510 -0.0931 0.119 Uiso 1 1 calc . . .
C13 C 0.7813(6) -0.1067(3) -0.01894(16) 0.0793(12) Uani 1 1 d . . .
H13 H 0.6493 -0.1231 -0.0160 0.095 Uiso 1 1 calc . . .
C14 C 0.9046(6) -0.1261(3) 0.02250(13) 0.0573(10) Uani 1 1 d . . .
C15 C 1.1001(6) -0.1066(3) 0.01598(13) 0.0661(10) Uani 1 1 d . . .
H15 H 1.1865 -0.1249 0.0426 0.079 Uiso 1 1 calc . . .
C16 C 1.1717(7) -0.0601(4) -0.02960(15) 0.0788(12) Uani 1 1 d . . .
H16 H 1.3040 -0.0448 -0.0331 0.095 Uiso 1 1 calc . . .
C2 C 0.8212(5) -0.1666(3) 0.07319(12) 0.0542(9) Uani 1 1 d . . .
H2 H 0.6930 -0.1990 0.0664 0.065 Uiso 1 1 calc . . .
C3 C 1.0483(5) -0.2074(3) 0.13701(13) 0.0537(8) Uani 1 1 d . . .
C4 C 0.9974(5) -0.0884(2) 0.14397(11) 0.0482(7) Uani 1 1 d . . .
H4 H 1.0909 -0.0456 0.1235 0.058 Uiso 1 1 calc . . .
C41 C 0.8303(5) -0.0265(3) 0.22011(12) 0.0528(8) Uani 1 1 d . . .
C42 C 0.8730(5) -0.0219(3) 0.27801(13) 0.0690(10) Uani 1 1 d . . .
H42A H 0.9886 0.0206 0.2839 0.103 Uiso 1 1 calc R . .
H42B H 0.8926 -0.0945 0.2910 0.103 Uiso 1 1 calc R . .
H42C H 0.7648 0.0111 0.2958 0.103 Uiso 1 1 calc R . .
C43 C 0.8862(6) 0.1660(3) 0.20476(17) 0.0819(13) Uani 1 1 d . . .
H43A H 0.8927 0.1869 0.2408 0.123 Uiso 1 1 calc R . .
H43B H 0.8350 0.2254 0.1846 0.123 Uiso 1 1 calc R . .
H43C H 1.0146 0.1479 0.1925 0.123 Uiso 1 1 calc R . .
C5 C 0.7993(4) -0.0793(2) 0.11730(12) 0.0490(8) Uani 1 1 d . . .
C51 C 0.6738(5) -0.1107(3) 0.20579(12) 0.0491(8) Uani 1 1 d . . .
C52 C 0.4744(5) -0.0885(3) 0.22888(15) 0.0674(10) Uani 1 1 d . . .
H52A H 0.3824 -0.1405 0.2155 0.101 Uiso 1 1 calc R . .
H52B H 0.4334 -0.0162 0.2196 0.101 Uiso 1 1 calc R . .
H52C H 0.4808 -0.0948 0.2662 0.101 Uiso 1 1 calc R . .
C53 C 0.6315(6) -0.3038(3) 0.21595(19) 0.0939(15) Uani 1 1 d . . .
H53A H 0.5348 -0.3032 0.2431 0.141 Uiso 1 1 calc R . .
H53B H 0.7085 -0.3690 0.2187 0.141 Uiso 1 1 calc R . .
H53C H 0.5682 -0.3019 0.1825 0.141 Uiso 1 1 calc R . .
C6 C 0.7515(5) 0.0326(3) 0.09449(13) 0.0571(9) Uani 1 1 d . . .
C61 C 0.5003(10) 0.1838(5) 0.0548(3) 0.155(3) Uani 1 1 d . . .
H61A H 0.6051 0.2284 0.0687 0.186 Uiso 1 1 calc . . .
H61B H 0.5295 0.1696 0.0184 0.186 Uiso 1 1 calc . . .
C62 C 0.3428(19) 0.2375(10) 0.0573(7) 0.458(14) Uani 1 1 d . . .
H62A H 0.3569 0.3046 0.0383 0.687 Uiso 1 1 calc R . .
H62B H 0.3134 0.2534 0.0932 0.687 Uiso 1 1 calc R . .
H62C H 0.2386 0.1954 0.0424 0.687 Uiso 1 1 calc R . .

loop_
_atom_site_aniso_label
_atom_site_aniso_U_11
_atom_site_aniso_U_22
_atom_site_aniso_U_33
_atom_site_aniso_U_23
_atom_site_aniso_U_13
_atom_site_aniso_U_12
Cl1 0.2167(17) 0.1330(11) 0.0624(6) 0.0139(7) 0.0170(9) -0.0204(12)
S6 0.0684(6) 0.0762(6) 0.1150(8) 0.0197(6) -0.0209(7) 0.0134(6)
O2 0.0683(15) 0.0508(12) 0.0569(13) -0.0035(11) -0.0104(11) 0.0103(11)
O3 0.0611(15) 0.0679(15) 0.0694(14) 0.0012(12) -0.0063(13) 0.0149(13)
O4 0.0381(12) 0.0674(13) 0.0560(12) -0.0150(11) -0.0065(11) -0.0028(12)
O42 0.0554(14) 0.0493(13) 0.0768(15) -0.0088(11) -0.0079(12) -0.0008(12)
O5 0.0431(12) 0.0532(12) 0.0568(13) -0.0026(10) -0.0069(11) -0.0047(11)
O52 0.0513(13) 0.0518(13) 0.0732(15) 0.0042(11) -0.0082(12) -0.0034(12)
O6 0.0787(18) 0.0569(16) 0.0880(18) 0.0103(13) -0.0008(15) -0.0126(15)
C11 0.126(4) 0.079(3) 0.051(2) -0.006(2) 0.003(3) -0.008(3)
C12 0.141(5) 0.099(3) 0.057(3) 0.004(2) -0.040(3) -0.011(4)
C13 0.093(3) 0.079(3) 0.066(3) -0.005(2) -0.025(2) -0.014(2)
C14 0.069(3) 0.058(2) 0.0451(19) -0.0116(16) -0.0118(18) 0.0011(19)
C15 0.069(3) 0.081(3) 0.049(2) -0.0015(18) -0.0057(19) 0.009(2)
C16 0.085(3) 0.090(3) 0.062(2) -0.007(2) 0.010(2) 0.003(2)
C2 0.055(2) 0.051(2) 0.056(2) -0.0068(15) -0.0094(17) -0.0005(17)
C3 0.051(2) 0.056(2) 0.054(2) 0.0000(17) -0.0039(17) 0.0016(18)
C4 0.0427(17) 0.0529(18) 0.0490(17) -0.0054(14) -0.0022(17) -0.0064(18)
C41 0.044(2) 0.061(2) 0.0530(18) -0.0139(17) -0.0030(16) -0.0002(18)
C42 0.063(2) 0.083(3) 0.062(2) -0.0165(19) -0.004(2) -0.004(2)
C43 0.085(3) 0.061(2) 0.099(3) -0.021(2) -0.005(3) -0.018(2)
C5 0.0483(19) 0.0447(18) 0.0540(18) -0.0043(14) -0.0055(16) -0.0019(15)
C51 0.0428(19) 0.0498(19) 0.0548(19) -0.0066(15) -0.0021(16) 0.0028(15)
C52 0.048(2) 0.075(2) 0.079(2) -0.0107(19) 0.0031(19) 0.002(2)
C53 0.082(3) 0.055(2) 0.145(4) 0.008(2) -0.024(3) -0.010(2)
C6 0.059(2) 0.052(2) 0.060(2) -0.0030(18) -0.0142(18) 0.0004(19)
C61 0.124(5) 0.108(4) 0.232(7) 0.072(5) -0.051(5) 0.028(4)
C62 0.280(14) 0.198(10) 0.90(4) 0.268(18) -0.18(2) -0.025(11)

loop_
_geom_bond_atom_site_label_1
_geom_bond_atom_site_label_2
_geom_bond_distance
_geom_bond_site_symmetry_2
_geom_bond_publ_flag
Cl1 C11 1.741(4) . ?
S6 C6 1.770(4) . ?
S6 C61 1.800(6) . ?
O2 C3 1.361(4) . ?
O2 C2 1.448(4) . ?
O3 C3 1.194(4) . ?
O4 C4 1.403(3) . ?
O4 C41 1.432(4) . ?
O42 C41 1.407(4) . ?
O42 C43 1.445(4) . ?
O5 C5 1.423(4) . ?
O5 C51 1.448(4) . ?
O52 C51 1.404(4) . ?
O52 C53 1.423(4) . ?
O6 C6 1.204(4) . ?
C11 C16 1.355(6) . ?
C11 C12 1.364(7) . ?
C12 C13 1.385(6) . ?
C13 C14 1.377(5) . ?
C14 C15 1.371(5) . ?
C14 C2 1.503(5) . ?
C15 C16 1.389(5) . ?
C2 C5 1.564(4) . ?
C3 C4 1.510(5) . ?
C4 C5 1.524(4) . ?
C41 C42 1.513(4) . ?
C41 C51 1.533(5) . ?
C5 C6 1.527(4) . ?
C51 C52 1.513(5) . ?
C61 C62 1.266(14) . ?

loop_
_cod_related_entry_id
_cod_related_entry_database
_cod_related_entry_code
1 ChemSpider 9364715
